data_4332109
loop_
_publ_author_name
'Hatcher, Lanying Q.'
'Vance, Michael A.'
'Narducci Sarjeant, Amy A.'
'Solomon, Edward I.'
'Karlin, Kenneth D.'

_publ_section_title
;
 Copper&#x2212;Dioxygen Adducts and the Side-on Peroxo
 Dicopper(II)/Bis(\m-oxo) Dicopper(III) Equilibrium:&#x00A0; Significant
 Ligand Electronic Effects
;
_journal_issue 7
_journal_name_full 'Inorganic Chemistry'
_journal_page_first 3004
_journal_page_last 3013
_journal_paper_doi 10.1021/ic052185m
_journal_volume 45
_journal_year 2006
_chemical_formula_moiety 'C30 H58 Cu2 N8 O2, 2(C24 B F20) '
_chemical_formula_sum 'C78 H58 B2 Cu2 F40 N8 O2'
_chemical_formula_weight 2048.02
_chemical_name_systematic
; 
 ? 
;
_space_group_IT_number 15
_symmetry_cell_setting monoclinic
_symmetry_space_group_name_Hall '-C 2yc'
_symmetry_space_group_name_H-M 'C 1 2/c 1'
_atom_sites_solution_hydrogens geom
_atom_sites_solution_primary direct
_atom_sites_solution_secondary difmap
_audit_creation_date
;
'Tue Jan 13 14:04:38 2004'
;
_audit_creation_method SHELXL-97
_cell_angle_alpha 90.00
_cell_angle_beta 114.412(4)
_cell_angle_gamma 90.00
_cell_formula_units_Z 4
_cell_length_a 33.8223(18)
_cell_length_b 13.0262(16)
_cell_length_c 22.0721(10)
_cell_measurement_reflns_used 9107
_cell_measurement_temperature 100
_cell_measurement_theta_max 25.41
_cell_measurement_theta_min 1.85
_cell_volume 8855.0(13)
_computing_cell_refinement 'Oxford Diffraction CrysAlis RED'
_computing_data_collection 'Oxford Diffraction CrysAlis CCD'
_computing_data_reduction 'Oxford Diffraction CrysAlis RED'
_computing_molecular_graphics 'Sheldrick, G.M. (2000). SHELXTL v6.10.'
_computing_publication_material 'Sheldrick, G.M. (2000). SHELXTL v6.10.'
_computing_structure_refinement 'Sheldrick, G.M. (2000). SHELXTL v6.10.'
_computing_structure_solution 'Sheldrick, G.M. (2000). SHELXTL v6.10.'
_diffrn_ambient_temperature 100
_diffrn_measured_fraction_theta_full 0.978
_diffrn_measured_fraction_theta_max 0.978
_diffrn_measurement_details 'see scan set'
_diffrn_measurement_device Kappa
_diffrn_measurement_device_type Xcalibur3
_diffrn_measurement_method ' omega scans'
_diffrn_orient_matrix_UB_11 0.0310085815
_diffrn_orient_matrix_UB_12 0.0005380012
_diffrn_orient_matrix_UB_13 -0.0025359379
_diffrn_orient_matrix_UB_21 0.0119362199
_diffrn_orient_matrix_UB_22 -0.0015901420
_diffrn_orient_matrix_UB_23 0.0228793638
_diffrn_orient_matrix_UB_31 -0.0000423003
_diffrn_orient_matrix_UB_32 -0.0544258775
_diffrn_orient_matrix_UB_33 -0.0007095609
_diffrn_radiation_monochromator graphite
_diffrn_radiation_source 'Enhance (Mo) X-ray Source'
_diffrn_radiation_type 'Mo K\a'
_diffrn_radiation_wavelength 0.71073
_diffrn_reflns_av_R_equivalents 0.0523
_diffrn_reflns_av_sigmaI/netI 0.0811
_diffrn_reflns_limit_h_max 42
_diffrn_reflns_limit_h_min -42
_diffrn_reflns_limit_k_max 7
_diffrn_reflns_limit_k_min -16
_diffrn_reflns_limit_l_max 27
_diffrn_reflns_limit_l_min -27
_diffrn_reflns_number 28964
_diffrn_reflns_resolution_max 0.80
_diffrn_reflns_theta_full 26.37
_diffrn_reflns_theta_max 26.37
_diffrn_reflns_theta_min 4.06
_diffrn_source_current 40
_diffrn_source_power 2
_diffrn_source_voltage 50
_diffrn_standards_decay_% 0
_diffrn_standards_interval_count 0
_diffrn_standards_interval_time 0
_diffrn_standards_number 0
_exptl_absorpt_coefficient_mu 0.61378
_exptl_absorpt_correction_T_max 0.97610
_exptl_absorpt_correction_T_min 0.83422
_exptl_absorpt_correction_type none
_exptl_absorpt_process_details
;
one reference frame collected ever 50 frames
;
_exptl_crystal_colour 'pale blue'
_exptl_crystal_density_diffrn 1.536
_exptl_crystal_density_method 'not measured'
_exptl_crystal_description prism
_exptl_crystal_F_000 4104
_exptl_crystal_size_max 0.26585
_exptl_crystal_size_mid 0.13342
_exptl_crystal_size_min 0.02154
_refine_diff_density_max 0.495
_refine_diff_density_min -0.423
_refine_diff_density_rms 0.082
_refine_ls_extinction_method none
_refine_ls_goodness_of_fit_ref 0.997
_refine_ls_hydrogen_treatment mixed
_refine_ls_matrix_type full
_refine_ls_number_parameters 604
_refine_ls_number_reflns 8856
_refine_ls_number_restraints 0
_refine_ls_restrained_S_all 0.997
_refine_ls_R_factor_all 0.1097
_refine_ls_R_factor_gt 0.0580
_refine_ls_shift/su_max 0.001
_refine_ls_shift/su_mean 0.000
_refine_ls_structure_factor_coef Fsqd
_refine_ls_weighting_details 'calc w=1/[\s^2^(Fo^2^)+(0.0803P)^2^+0.0000P] where P=(Fo^2^+2Fc^2^)/3'
_refine_ls_weighting_scheme calc
_refine_ls_wR_factor_gt 0.1425
_refine_ls_wR_factor_ref 0.1661
_reflns_number_gt 5127
_reflns_number_total 8856
_reflns_threshold_expression >2sigma(I)
_cod_data_source_file ic052185msup1.cif
_cod_data_source_block x0025
_cod_depositor_comments
;
The following automatic conversions were performed:

'_symmetry_cell_setting' value 'Monoclinic' changed to 'monoclinic'
according to /home/saulius/struct/CIF-dictionaries/cif_core.dic
dictionary named 'cif_core.dic' version 2.4.2 from 2011-04-26.

Automatic conversion script
Id: cif_fix_values 1891 2012-01-12 08:04:46Z andrius 
;
_cod_original_sg_symbol_H-M 'C2/c  '
_cod_database_code 4332109
_audit_creation_method_reference
;
CrysAlis RED, Oxford Diffraction Ltd.,
Version 1.171.10 beta (release 25.09.2003 CrysAlis171 VC++)
(compiled Sep 25 2003,17:01:25)
;
_computing_data_collection_reference
;
CrysAlis CCD, Oxford Diffraction Ltd.,
Version 1.171.10 beta (release 25.09.2003 CrysAlis171 VC++)
(compiled Sep 25 2003,17:01:25)
;
_computing_cell_refinment_reference
;
CrysAlis RED, Oxford Diffraction Ltd.,
Version 1.171.10 beta (release 25.09.2003 CrysAlis171 VC++)
(compiled Sep 25 2003,17:01:25)
;
_computing_data_reduction_reference
;
CrysAlis RED, Oxford Diffraction Ltd.,
Version 1.171.10 beta (release 25.09.2003 CrysAlis171 VC++)
(compiled Sep 25 2003,17:01:25)
;
_cell_measurement_resolution_max 0.83
_jhu_your_name_here 'Dr. Amy A Sarjeant'
_jhu_your_lab_here 'NCB 240'
_jhu_your_phone_number_here x6-8569
_jhu_your_email_here xray@jhu.edu
_jhu_institutional_source 'Karlin Lab'
_jhu_submitting_scientist 'Jean Quant'
_jhu_scientist_phone x6-6161
_jhu_scientist_email quant@jhu.edu
_jhu_identifying_number x0025
_jhu_xray_labbook 25-26
_jhu_crystalization_labbook II-247
_jhu_crystalization_solvent 'Pentane, Ether, Tetrahydrofuran'
_jhu_crystalization_method Evaporation
_jhu_diffraction_detector_distance 50
_jhu_quality_factor 3

loop_
_symmetry_equiv_pos_as_xyz
'x, y, z'
'-x, y, -z+1/2'
'x+1/2, y+1/2, z'
'-x+1/2, y+1/2, -z+1/2'
'-x, -y, -z'
'x, -y, z-1/2'
'-x+1/2, -y+1/2, -z'
'x+1/2, -y+1/2, z-1/2'

loop_
_atom_site_label
_atom_site_type_symbol
_atom_site_fract_x
_atom_site_fract_y
_atom_site_fract_z
_atom_site_U_iso_or_equiv
_atom_site_adp_type
_atom_site_occupancy
_atom_site_symmetry_multiplicity
_atom_site_calc_flag
_atom_site_refinement_flags
Cu1 Cu 0.251442(16) 0.30557(4) 0.43907(2) 0.02852(16) Uani 1 1 d .
O1 O 0.21249(11) 0.2291(3) 0.46807(14) 0.0328(8) Uani 1 1 d .
H1O H 0.1877(17) 0.243(4) 0.452(3) 0.040(15) Uiso 1 1 d .
N1 N 0.20378(11) 0.3415(3) 0.35076(16) 0.0293(8) Uani 1 1 d .
N2 N 0.29266(11) 0.4202(3) 0.43852(16) 0.0291(8) Uani 1 1 d .
N3 N 0.28158(12) 0.1826(3) 0.39127(17) 0.0337(9) Uani 1 1 d .
N4 N 0.09956(12) 0.3810(3) 0.16488(17) 0.0359(9) Uani 1 1 d .
C1 C 0.17375(14) 0.2676(3) 0.3218(2) 0.0290(10) Uani 1 1 d .
H1A H 0.1767 0.2053 0.3457 0.035 Uiso 1 1 calc R
C2 C 0.13965(14) 0.2752(3) 0.2613(2) 0.0294(10) Uani 1 1 d .
H2A H 0.1201 0.2193 0.2442 0.035 Uiso 1 1 calc R
C3 C 0.13342(14) 0.3668(3) 0.2240(2) 0.0289(10) Uani 1 1 d .
C4 C 0.16511(14) 0.4436(4) 0.2532(2) 0.0332(11) Uani 1 1 d .
H4A H 0.1632 0.5062 0.2301 0.040 Uiso 1 1 calc R
C5 C 0.19877(14) 0.4292(3) 0.3146(2) 0.0291(10) Uani 1 1 d .
C6 C 0.23206(14) 0.5112(4) 0.3440(2) 0.0330(10) Uani 1 1 d .
H6A H 0.2265 0.5465 0.3794 0.040 Uiso 1 1 calc R
H6B H 0.2286 0.5624 0.3090 0.040 Uiso 1 1 calc R
C7 C 0.27884(15) 0.4727(4) 0.3734(2) 0.0345(11) Uani 1 1 d .
H7A H 0.2825 0.4247 0.3414 0.041 Uiso 1 1 calc R
H7B H 0.2983 0.5319 0.3787 0.041 Uiso 1 1 calc R
C8 C 0.29204(14) 0.4959(4) 0.4888(2) 0.0331(10) Uani 1 1 d .
H8A H 0.3096 0.5558 0.4889 0.050 Uiso 1 1 calc R
H8B H 0.3040 0.4640 0.5330 0.050 Uiso 1 1 calc R
H8C H 0.2621 0.5175 0.4776 0.050 Uiso 1 1 calc R
C9 C 0.33828(14) 0.3860(4) 0.4605(2) 0.0347(11) Uani 1 1 d .
H9A H 0.3488 0.3623 0.5071 0.042 Uiso 1 1 calc R
H9B H 0.3560 0.4462 0.4601 0.042 Uiso 1 1 calc R
C10 C 0.34656(15) 0.3017(4) 0.4202(2) 0.0377(11) Uani 1 1 d .
H10A H 0.3783 0.2964 0.4342 0.045 Uiso 1 1 calc R
H10B H 0.3337 0.3230 0.3730 0.045 Uiso 1 1 calc R
C11 C 0.32948(15) 0.1953(4) 0.4245(2) 0.0384(11) Uani 1 1 d .
H11A H 0.3429 0.1456 0.4048 0.046 Uiso 1 1 calc R
H11B H 0.3392 0.1773 0.4721 0.046 Uiso 1 1 calc R
C12 C 0.26665(16) 0.1861(4) 0.3190(2) 0.0402(11) Uani 1 1 d .
H12A H 0.2827 0.1353 0.3051 0.060 Uiso 1 1 calc R
H12B H 0.2717 0.2548 0.3055 0.060 Uiso 1 1 calc R
H12C H 0.2355 0.1704 0.2977 0.060 Uiso 1 1 calc R
C13 C 0.27040(16) 0.0814(4) 0.4097(2) 0.0396(12) Uani 1 1 d .
H13A H 0.2843 0.0274 0.3945 0.059 Uiso 1 1 calc R
H13B H 0.2388 0.0721 0.3887 0.059 Uiso 1 1 calc R
H13C H 0.2806 0.0774 0.4581 0.059 Uiso 1 1 calc R
C14 C 0.06748(14) 0.3006(4) 0.1352(2) 0.0386(11) Uani 1 1 d .
H14A H 0.0823 0.2349 0.1379 0.058 Uiso 1 1 calc R
H14B H 0.0497 0.3172 0.0884 0.058 Uiso 1 1 calc R
H14C H 0.0488 0.2953 0.1592 0.058 Uiso 1 1 calc R
C15 C 0.09402(16) 0.4781(4) 0.1300(2) 0.0450(13) Uani 1 1 d .
H15A H 0.0948 0.5344 0.1600 0.068 Uiso 1 1 calc R
H15B H 0.0660 0.4784 0.0912 0.068 Uiso 1 1 calc R
H15C H 0.1175 0.4871 0.1154 0.068 Uiso 1 1 calc R
F101 F 0.13917(8) 0.4958(2) 0.46628(12) 0.0415(7) Uani 1 1 d .
F102 F 0.11314(8) 0.3160(2) 0.40764(13) 0.0427(7) Uani 1 1 d .
F103 F 0.05482(8) 0.3047(2) 0.27818(12) 0.0415(6) Uani 1 1 d .
F104 F 0.02681(8) 0.4800(2) 0.20596(12) 0.0402(7) Uani 1 1 d .
F105 F 0.05175(8) 0.6621(2) 0.26388(11) 0.0365(6) Uani 1 1 d .
F106 F 0.10513(8) 0.92570(19) 0.41911(11) 0.0347(6) Uani 1 1 d .
F107 F 0.12871(9) 1.0714(2) 0.35608(13) 0.0456(7) Uani 1 1 d .
F108 F 0.16119(9) 1.0191(2) 0.26521(13) 0.0502(7) Uani 1 1 d .
F109 F 0.16789(8) 0.8175(2) 0.23895(12) 0.0437(7) Uani 1 1 d .
F110 F 0.14287(8) 0.6720(2) 0.29810(12) 0.0375(6) Uani 1 1 d .
F111 F 0.06682(9) 0.6011(2) 0.47857(13) 0.0475(7) Uani 1 1 d .
F112 F -0.01290(10) 0.6168(3) 0.47358(16) 0.0699(10) Uani 1 1 d .
F113 F -0.07096(10) 0.7507(3) 0.38727(18) 0.0832(12) Uani 1 1 d .
F114 F -0.04554(9) 0.8728(3) 0.30929(15) 0.0710(11) Uani 1 1 d .
F115 F 0.03331(8) 0.8590(2) 0.31318(12) 0.0471(7) Uani 1 1 d .
F116 F 0.10108(8) 0.7985(2) 0.52826(11) 0.0356(6) Uani 1 1 d .
F117 F 0.16649(8) 0.8059(2) 0.64640(11) 0.0422(7) Uani 1 1 d .
F118 F 0.24658(9) 0.7344(2) 0.66547(12) 0.0480(7) Uani 1 1 d .
F119 F 0.25893(8) 0.6545(2) 0.56054(12) 0.0442(7) Uani 1 1 d .
F120 F 0.19303(8) 0.6406(2) 0.44115(11) 0.0366(6) Uani 1 1 d .
C101 C 0.09705(13) 0.5911(4) 0.3681(2) 0.0299(10) Uani 1 1 d .
C102 C 0.11104(14) 0.4983(4) 0.4009(2) 0.0366(11) Uani 1 1 d .
C103 C 0.09834(15) 0.4028(4) 0.3723(2) 0.0362(11) Uani 1 1 d .
C104 C 0.06933(14) 0.3961(4) 0.3065(2) 0.0346(11) Uani 1 1 d .
C105 C 0.05514(14) 0.4842(4) 0.2708(2) 0.0365(11) Uani 1 1 d .
C106 C 0.06852(13) 0.5787(4) 0.3015(2) 0.0315(10) Uani 1 1 d .
C107 C 0.12043(12) 0.7905(3) 0.36031(18) 0.0258(9) Uani 1 1 d .
C108 C 0.12017(13) 0.8943(4) 0.37304(19) 0.0309(10) Uani 1 1 d .
C109 C 0.13238(14) 0.9724(3) 0.3423(2) 0.0311(10) Uani 1 1 d .
C110 C 0.14857(14) 0.9452(4) 0.2963(2) 0.0343(11) Uani 1 1 d .
C111 C 0.15155(14) 0.8443(4) 0.2832(2) 0.0346(11) Uani 1 1 d .
C112 C 0.13792(13) 0.7707(4) 0.31439(19) 0.0288(10) Uani 1 1 d .
C113 C 0.05510(14) 0.7305(4) 0.3968(2) 0.0327(10) Uani 1 1 d .
C114 C 0.03988(15) 0.6701(4) 0.4355(2) 0.0437(13) Uani 1 1 d .
C115 C -0.00118(17) 0.6767(5) 0.4337(3) 0.0497(15) Uani 1 1 d .
C116 C -0.02996(17) 0.7439(5) 0.3913(3) 0.0581(17) Uani 1 1 d .
C117 C -0.01742(15) 0.8058(5) 0.3512(2) 0.0503(15) Uani 1 1 d .
C118 C 0.02428(14) 0.7984(4) 0.3549(2) 0.0414(12) Uani 1 1 d .
C119 C 0.14269(13) 0.7138(3) 0.4780(2) 0.0287(10) Uani 1 1 d .
C120 C 0.13854(14) 0.7570(4) 0.5327(2) 0.0318(10) Uani 1 1 d .
C121 C 0.17314(15) 0.7636(4) 0.5951(2) 0.0325(10) Uani 1 1 d .
C122 C 0.21318(15) 0.7286(4) 0.6054(2) 0.0352(11) Uani 1 1 d .
C123 C 0.21962(14) 0.6885(4) 0.5521(2) 0.0321(10) Uani 1 1 d .
C124 C 0.18452(14) 0.6830(3) 0.4910(2) 0.0317(10) Uani 1 1 d .
B101 B 0.10388(15) 0.7067(4) 0.4011(2) 0.0304(11) Uani 1 1 d .

loop_
_atom_site_aniso_label
_atom_site_aniso_U_11
_atom_site_aniso_U_22
_atom_site_aniso_U_33
_atom_site_aniso_U_23
_atom_site_aniso_U_13
_atom_site_aniso_U_12
Cu1 0.0252(3) 0.0468(3) 0.0154(3) 0.0075(2) 0.0103(2) 0.0041(2)
O1 0.0221(17) 0.058(2) 0.0184(15) 0.0060(14) 0.0085(13) 0.0034(16)
N1 0.027(2) 0.045(2) 0.0159(17) 0.0047(16) 0.0086(15) 0.0008(17)
N2 0.031(2) 0.045(2) 0.0116(16) 0.0066(15) 0.0090(14) 0.0028(17)
N3 0.032(2) 0.055(2) 0.0190(18) 0.0089(17) 0.0159(16) 0.0075(18)
N4 0.028(2) 0.054(2) 0.022(2) 0.0086(18) 0.0067(16) 0.0063(18)
C1 0.030(2) 0.041(3) 0.021(2) 0.0088(19) 0.0149(19) 0.010(2)
C2 0.028(2) 0.044(3) 0.019(2) 0.0039(19) 0.0114(18) 0.005(2)
C3 0.025(2) 0.046(3) 0.019(2) 0.0034(19) 0.0120(18) 0.006(2)
C4 0.032(3) 0.051(3) 0.019(2) 0.010(2) 0.0121(19) 0.008(2)
C5 0.034(3) 0.037(3) 0.019(2) 0.0009(19) 0.0144(19) 0.001(2)
C6 0.030(2) 0.048(3) 0.020(2) 0.010(2) 0.0091(18) 0.006(2)
C7 0.036(3) 0.046(3) 0.023(2) 0.009(2) 0.014(2) 0.001(2)
C8 0.029(2) 0.051(3) 0.017(2) 0.003(2) 0.0067(18) -0.002(2)
C9 0.025(2) 0.058(3) 0.023(2) 0.006(2) 0.0118(18) 0.005(2)
C10 0.028(2) 0.064(3) 0.027(2) 0.005(2) 0.0171(19) 0.004(2)
C11 0.036(3) 0.059(3) 0.026(2) 0.003(2) 0.019(2) 0.010(2)
C12 0.050(3) 0.056(3) 0.019(2) -0.001(2) 0.019(2) 0.001(2)
C13 0.043(3) 0.048(3) 0.032(3) 0.009(2) 0.020(2) 0.010(2)
C14 0.030(2) 0.059(3) 0.025(2) 0.008(2) 0.0097(19) 0.010(2)
C15 0.037(3) 0.059(3) 0.028(3) 0.018(2) 0.003(2) 0.010(2)
F101 0.0443(16) 0.0527(16) 0.0196(13) 0.0025(12) 0.0053(11) -0.0015(13)
F102 0.0426(16) 0.0454(16) 0.0358(15) 0.0053(13) 0.0118(12) -0.0015(13)
F103 0.0352(15) 0.0550(17) 0.0355(15) -0.0110(13) 0.0158(12) -0.0083(13)
F104 0.0256(13) 0.0675(18) 0.0214(13) -0.0086(12) 0.0037(10) 0.0032(13)
F105 0.0282(14) 0.0563(16) 0.0207(13) 0.0008(12) 0.0057(10) 0.0070(12)
F106 0.0331(14) 0.0518(16) 0.0214(13) 0.0005(11) 0.0134(10) 0.0078(12)
F107 0.0530(18) 0.0490(17) 0.0356(16) 0.0028(13) 0.0192(13) 0.0030(14)
F108 0.0503(18) 0.072(2) 0.0328(15) 0.0083(14) 0.0214(13) -0.0071(15)
F109 0.0334(15) 0.082(2) 0.0231(13) 0.0008(13) 0.0194(11) 0.0015(14)
F110 0.0299(14) 0.0608(18) 0.0257(13) -0.0044(12) 0.0155(11) 0.0044(12)
F111 0.0456(17) 0.0703(19) 0.0320(15) -0.0075(14) 0.0213(13) -0.0177(15)
F112 0.058(2) 0.110(3) 0.062(2) -0.041(2) 0.0446(17) -0.049(2)
F113 0.0272(16) 0.144(3) 0.088(3) -0.055(2) 0.0336(17) -0.0218(19)
F114 0.0268(16) 0.129(3) 0.0472(19) -0.0263(19) 0.0053(14) 0.0248(18)
F115 0.0281(14) 0.089(2) 0.0215(13) -0.0002(14) 0.0073(11) 0.0152(14)
F116 0.0264(13) 0.0612(17) 0.0235(13) -0.0063(12) 0.0144(10) -0.0053(12)
F117 0.0406(15) 0.0693(18) 0.0186(13) -0.0075(12) 0.0140(11) -0.0149(14)
F118 0.0391(16) 0.0719(19) 0.0207(14) 0.0023(13) 0.0001(11) -0.0076(14)
F119 0.0251(14) 0.0660(18) 0.0322(15) 0.0009(13) 0.0026(11) 0.0056(13)
F120 0.0259(13) 0.0595(17) 0.0221(13) -0.0022(12) 0.0077(10) 0.0034(12)
C101 0.021(2) 0.050(3) 0.020(2) 0.002(2) 0.0102(18) 0.002(2)
C102 0.024(2) 0.066(3) 0.018(2) -0.003(2) 0.0064(18) -0.001(2)
C103 0.032(3) 0.048(3) 0.030(2) 0.003(2) 0.013(2) 0.001(2)
C104 0.028(2) 0.050(3) 0.027(2) -0.006(2) 0.013(2) 0.001(2)
C105 0.021(2) 0.070(3) 0.019(2) -0.008(2) 0.0080(18) -0.001(2)
C106 0.020(2) 0.055(3) 0.022(2) 0.001(2) 0.0104(18) 0.000(2)
C107 0.0136(19) 0.048(3) 0.0120(19) 0.0012(18) 0.0012(15) 0.0042(18)
C108 0.018(2) 0.062(3) 0.012(2) -0.001(2) 0.0058(16) 0.008(2)
C109 0.027(2) 0.039(3) 0.024(2) 0.003(2) 0.0072(18) 0.005(2)
C110 0.031(3) 0.054(3) 0.019(2) 0.008(2) 0.0106(19) -0.001(2)
C111 0.022(2) 0.067(3) 0.015(2) 0.002(2) 0.0077(18) 0.005(2)
C112 0.019(2) 0.050(3) 0.015(2) -0.0037(19) 0.0042(17) 0.0042(19)
C113 0.022(2) 0.058(3) 0.019(2) -0.012(2) 0.0086(18) -0.005(2)
C114 0.029(3) 0.072(4) 0.032(3) -0.023(3) 0.015(2) -0.015(3)
C115 0.037(3) 0.082(4) 0.043(3) -0.034(3) 0.029(3) -0.024(3)
C116 0.025(3) 0.097(5) 0.055(4) -0.045(3) 0.020(3) -0.015(3)
C117 0.019(2) 0.092(4) 0.036(3) -0.027(3) 0.007(2) 0.003(3)
C118 0.025(2) 0.077(4) 0.023(2) -0.018(2) 0.010(2) -0.004(2)
C119 0.023(2) 0.045(3) 0.019(2) 0.0011(19) 0.0097(17) -0.0046(19)
C120 0.027(2) 0.050(3) 0.020(2) 0.001(2) 0.0105(18) -0.006(2)
C121 0.036(3) 0.048(3) 0.015(2) 0.0006(19) 0.0124(19) -0.007(2)
C122 0.031(3) 0.049(3) 0.014(2) 0.003(2) -0.0022(18) -0.008(2)
C123 0.022(2) 0.044(3) 0.027(2) 0.002(2) 0.0068(18) -0.005(2)
C124 0.032(2) 0.044(3) 0.021(2) -0.001(2) 0.0121(19) -0.003(2)
B101 0.021(2) 0.052(3) 0.016(2) -0.004(2) 0.0053(19) 0.001(2)

loop_
_atom_type_symbol
_atom_type_description
_atom_type_scat_dispersion_real
_atom_type_scat_dispersion_imag
_atom_type_scat_source
C C 0.0033 0.0016 'International Tables Vol C Tables 4.2.6.8 and 6.1.1.4'
H H 0.0000 0.0000 'International Tables Vol C Tables 4.2.6.8 and 6.1.1.4'
B B 0.0013 0.0007 'International Tables Vol C Tables 4.2.6.8 and 6.1.1.4'
N N 0.0061 0.0033 'International Tables Vol C Tables 4.2.6.8 and 6.1.1.4'
O O 0.0106 0.0060 'International Tables Vol C Tables 4.2.6.8 and 6.1.1.4'
F F 0.0171 0.0103 'International Tables Vol C Tables 4.2.6.8 and 6.1.1.4'
Cu Cu 0.3201 1.2651 'International Tables Vol C Tables 4.2.6.8 and 6.1.1.4'

loop_
_exptl_crystal_face_index_h
_exptl_crystal_face_index_k
_exptl_crystal_face_index_l
_exptl_crystal_face_perp_dist
44.00 1.00 -1.00 0.0215
4.00 -18.00 -5.00 0.2648
21.00 14.00 -18.00 0.2170
-7.00 18.00 5.00 0.2659
-31.00 0.00 30.00 0.0308
33.00 0.00 -29.00 0.0385
-44.00 -1.00 1.00 0.0215
28.00 -14.00 -3.00 0.2074

loop_
_geom_angle_atom_site_label_1
_geom_angle_atom_site_label_2
_geom_angle_atom_site_label_3
_geom_angle
_geom_angle_site_symmetry_1
O1 Cu1 O1 75.67(15) 7_556
O1 Cu1 N1 167.22(14) 7_556
O1 Cu1 N1 93.29(14) .
O1 Cu1 N2 92.49(13) 7_556
O1 Cu1 N2 157.69(13) .
N1 Cu1 N2 95.73(14) .
O1 Cu1 N3 96.53(13) 7_556
O1 Cu1 N3 105.85(14) .
N1 Cu1 N3 92.63(13) .
N2 Cu1 N3 94.09(13) .
Cu1 O1 Cu1 104.33(15) 7_556
Cu1 O1 H1O 128(4) 7_556
Cu1 O1 H1O 118(4) .
C1 N1 C5 115.6(3) .
C1 N1 Cu1 116.0(3) .
C5 N1 Cu1 128.3(3) .
C7 N2 C9 108.9(3) .
C7 N2 C8 108.7(3) .
C9 N2 C8 106.8(3) .
C7 N2 Cu1 113.6(3) .
C9 N2 Cu1 113.5(3) .
C8 N2 Cu1 105.0(2) .
C12 N3 C13 108.4(4) .
C12 N3 C11 110.5(3) .
C13 N3 C11 108.4(3) .
C12 N3 Cu1 116.6(3) .
C13 N3 Cu1 106.0(2) .
C11 N3 Cu1 106.6(3) .
C3 N4 C15 120.3(4) .
C3 N4 C14 121.0(4) .
C15 N4 C14 118.7(4) .
N1 C1 C2 125.3(4) .
N1 C1 H1A 117.4 .
C2 C1 H1A 117.4 .
C1 C2 C3 119.7(4) .
C1 C2 H2A 120.2 .
C3 C2 H2A 120.2 .
N4 C3 C4 121.7(4) .
N4 C3 C2 122.8(4) .
C4 C3 C2 115.4(4) .
C5 C4 C3 121.0(4) .
C5 C4 H4A 119.5 .
C3 C4 H4A 119.5 .
N1 C5 C4 122.9(4) .
N1 C5 C6 117.2(4) .
C4 C5 C6 119.9(4) .
C5 C6 C7 114.4(4) .
C5 C6 H6A 108.6 .
C7 C6 H6A 108.6 .
C5 C6 H6B 108.6 .
C7 C6 H6B 108.6 .
H6A C6 H6B 107.6 .
N2 C7 C6 114.9(3) .
N2 C7 H7A 108.6 .
C6 C7 H7A 108.6 .
N2 C7 H7B 108.6 .
C6 C7 H7B 108.6 .
H7A C7 H7B 107.5 .
N2 C8 H8A 109.5 .
N2 C8 H8B 109.5 .
H8A C8 H8B 109.5 .
N2 C8 H8C 109.5 .
H8A C8 H8C 109.5 .
H8B C8 H8C 109.5 .
N2 C9 C10 116.6(4) .
N2 C9 H9A 108.1 .
C10 C9 H9A 108.1 .
N2 C9 H9B 108.1 .
C10 C9 H9B 108.1 .
H9A C9 H9B 107.3 .
C9 C10 C11 117.3(4) .
C9 C10 H10A 108.0 .
C11 C10 H10A 108.0 .
C9 C10 H10B 108.0 .
C11 C10 H10B 108.0 .
H10A C10 H10B 107.2 .
N3 C11 C10 115.9(4) .
N3 C11 H11A 108.3 .
C10 C11 H11A 108.3 .
N3 C11 H11B 108.3 .
C10 C11 H11B 108.3 .
H11A C11 H11B 107.4 .
N3 C12 H12A 109.5 .
N3 C12 H12B 109.5 .
H12A C12 H12B 109.5 .
N3 C12 H12C 109.5 .
H12A C12 H12C 109.5 .
H12B C12 H12C 109.5 .
N3 C13 H13A 109.5 .
N3 C13 H13B 109.5 .
H13A C13 H13B 109.5 .
N3 C13 H13C 109.5 .
H13A C13 H13C 109.5 .
H13B C13 H13C 109.5 .
N4 C14 H14A 109.5 .
N4 C14 H14B 109.5 .
H14A C14 H14B 109.5 .
N4 C14 H14C 109.5 .
H14A C14 H14C 109.5 .
H14B C14 H14C 109.5 .
N4 C15 H15A 109.5 .
N4 C15 H15B 109.5 .
H15A C15 H15B 109.5 .
N4 C15 H15C 109.5 .
H15A C15 H15C 109.5 .
H15B C15 H15C 109.5 .
C102 C101 C106 112.8(4) .
C102 C101 B101 127.6(4) .
C106 C101 B101 118.8(4) .
F101 C102 C103 114.4(4) .
F101 C102 C101 120.8(4) .
C103 C102 C101 124.9(4) .
F102 C103 C104 119.3(4) .
F102 C103 C102 121.3(4) .
C104 C103 C102 119.4(4) .
F103 C104 C105 120.4(4) .
F103 C104 C103 120.8(4) .
C105 C104 C103 118.8(4) .
F104 C105 C104 120.1(4) .
F104 C105 C106 119.8(4) .
C104 C105 C106 120.0(4) .
F105 C106 C105 116.6(4) .
F105 C106 C101 119.3(4) .
C105 C106 C101 124.1(4) .
C108 C107 C112 111.7(4) .
C108 C107 B101 120.2(4) .
C112 C107 B101 128.0(4) .
F106 C108 C109 115.0(4) .
F106 C108 C107 118.5(4) .
C109 C108 C107 126.5(4) .
F107 C109 C108 121.5(4) .
F107 C109 C110 121.0(4) .
C108 C109 C110 117.5(4) .
F108 C110 C111 121.1(4) .
F108 C110 C109 119.6(4) .
C111 C110 C109 119.3(4) .
F109 C111 C110 119.4(4) .
F109 C111 C112 120.4(4) .
C110 C111 C112 120.2(4) .
F110 C112 C111 115.2(4) .
F110 C112 C107 120.1(4) .
C111 C112 C107 124.7(4) .
C118 C113 C114 113.5(4) .
C118 C113 B101 128.2(4) .
C114 C113 B101 118.1(4) .
F111 C114 C115 116.1(5) .
F111 C114 C113 119.3(4) .
C115 C114 C113 124.6(5) .
F112 C115 C116 120.1(5) .
F112 C115 C114 120.7(6) .
C116 C115 C114 119.2(5) .
F113 C116 C115 120.8(6) .
F113 C116 C117 119.6(6) .
C115 C116 C117 119.6(5) .
F114 C117 C118 120.1(5) .
F114 C117 C116 120.2(5) .
C118 C117 C116 119.7(5) .
F115 C118 C117 115.8(5) .
F115 C118 C113 120.7(4) .
C117 C118 C113 123.4(5) .
C124 C119 C120 113.5(4) .
C124 C119 B101 120.3(4) .
C120 C119 B101 126.0(4) .
F116 C120 C119 122.0(4) .
F116 C120 C121 115.5(4) .
C119 C120 C121 122.5(4) .
C122 C121 F117 119.6(4) .
C122 C121 C120 121.2(4) .
F117 C121 C120 119.2(4) .
F118 C122 C121 121.5(4) .
F118 C122 C123 119.8(4) .
C121 C122 C123 118.8(4) .
F119 C123 C124 121.4(4) .
F119 C123 C122 120.2(4) .
C124 C123 C122 118.4(4) .
F120 C124 C119 119.3(4) .
F120 C124 C123 115.2(4) .
C119 C124 C123 125.5(4) .
C113 B101 C101 101.2(3) .
C113 B101 C107 113.7(4) .
C101 B101 C107 112.3(3) .
C113 B101 C119 113.5(3) .
C101 B101 C119 114.2(4) .
C107 B101 C119 102.5(3) .

loop_
_geom_bond_atom_site_label_1
_geom_bond_atom_site_label_2
_geom_bond_distance
_geom_bond_site_symmetry_2
Cu1 O1 1.956(3) 7_556
Cu1 O1 1.958(3) .
Cu1 N1 2.005(3) .
Cu1 N2 2.047(4) .
Cu1 N3 2.368(4) .
O1 Cu1 1.956(3) 7_556
O1 H1O 0.78(5) .
N1 C1 1.353(6) .
N1 C5 1.363(5) .
N2 C7 1.482(5) .
N2 C9 1.482(5) .
N2 C8 1.491(5) .
N3 C12 1.462(5) .
N3 C13 1.475(6) .
N3 C11 1.486(6) .
N4 C3 1.347(5) .
N4 C15 1.452(6) .
N4 C14 1.455(6) .
C1 C2 1.360(6) .
C1 H1A 0.9500 .
C2 C3 1.415(6) .
C2 H2A 0.9500 .
C3 C4 1.412(6) .
C4 C5 1.376(6) .
C4 H4A 0.9500 .
C5 C6 1.492(6) .
C6 C7 1.525(6) .
C6 H6A 0.9900 .
C6 H6B 0.9900 .
C7 H7A 0.9900 .
C7 H7B 0.9900 .
C8 H8A 0.9800 .
C8 H8B 0.9800 .
C8 H8C 0.9800 .
C9 C10 1.509(6) .
C9 H9A 0.9900 .
C9 H9B 0.9900 .
C10 C11 1.519(7) .
C10 H10A 0.9900 .
C10 H10B 0.9900 .
C11 H11A 0.9900 .
C11 H11B 0.9900 .
C12 H12A 0.9800 .
C12 H12B 0.9800 .
C12 H12C 0.9800 .
C13 H13A 0.9800 .
C13 H13B 0.9800 .
C13 H13C 0.9800 .
C14 H14A 0.9800 .
C14 H14B 0.9800 .
C14 H14C 0.9800 .
C15 H15A 0.9800 .
C15 H15B 0.9800 .
C15 H15C 0.9800 .
F101 C102 1.362(5) .
F102 C103 1.347(5) .
F103 C104 1.340(5) .
F104 C105 1.356(5) .
F105 C106 1.343(5) .
F106 C108 1.374(4) .
F107 C109 1.342(5) .
F108 C110 1.349(5) .
F109 C111 1.352(5) .
F110 C112 1.364(5) .
F111 C114 1.351(6) .
F112 C115 1.352(6) .
F113 C116 1.355(6) .
F114 C117 1.341(6) .
F115 C118 1.341(6) .
F116 C120 1.343(5) .
F117 C121 1.360(5) .
F118 C122 1.342(5) .
F119 C123 1.340(5) .
F120 C124 1.364(5) .
C101 C102 1.388(6) .
C101 C106 1.395(6) .
C101 B101 1.647(7) .
C102 C103 1.381(7) .
C103 C104 1.379(6) .
C104 C105 1.362(7) .
C105 C106 1.386(6) .
C107 C108 1.381(6) .
C107 C112 1.393(6) .
C107 B101 1.654(7) .
C108 C109 1.379(6) .
C109 C110 1.384(6) .
C110 C111 1.358(7) .
C111 C112 1.366(6) .
C113 C118 1.389(7) .
C113 C114 1.405(7) .
C113 B101 1.642(6) .
C114 C115 1.376(7) .
C115 C116 1.355(8) .
C116 C117 1.387(8) .
C117 C118 1.382(6) .
C119 C124 1.382(6) .
C119 C120 1.392(6) .
C119 B101 1.664(6) .
C120 C121 1.393(6) .
C121 C122 1.356(6) .
C122 C123 1.384(6) .
C123 C124 1.382(6) .

loop_
_geom_torsion_atom_site_label_1
_geom_torsion_atom_site_label_2
_geom_torsion_atom_site_label_3
_geom_torsion_atom_site_label_4
_geom_torsion
_geom_torsion_site_symmetry_1
_geom_torsion_site_symmetry_4
O1 Cu1 O1 Cu1 0.0 7_556 7_556
N1 Cu1 O1 Cu1 -173.48(16) . 7_556
N2 Cu1 O1 Cu1 -59.7(4) . 7_556
N3 Cu1 O1 Cu1 92.84(15) . 7_556
O1 Cu1 N1 C1 -67.7(8) 7_556 .
O1 Cu1 N1 C1 -37.9(3) . .
N2 Cu1 N1 C1 162.5(3) . .
N3 Cu1 N1 C1 68.1(3) . .
O1 Cu1 N1 C5 115.6(6) 7_556 .
O1 Cu1 N1 C5 145.4(3) . .
N2 Cu1 N1 C5 -14.2(4) . .
N3 Cu1 N1 C5 -108.6(4) . .
O1 Cu1 N2 C7 178.8(3) 7_556 .
O1 Cu1 N2 C7 -124.4(4) . .
N1 Cu1 N2 C7 -11.0(3) . .
N3 Cu1 N2 C7 82.0(3) . .
O1 Cu1 N2 C9 53.6(3) 7_556 .
O1 Cu1 N2 C9 110.5(4) . .
N1 Cu1 N2 C9 -136.2(3) . .
N3 Cu1 N2 C9 -43.1(3) . .
O1 Cu1 N2 C8 -62.6(3) 7_556 .
O1 Cu1 N2 C8 -5.7(5) . .
N1 Cu1 N2 C8 107.6(3) . .
N3 Cu1 N2 C8 -159.3(2) . .
O1 Cu1 N3 C12 -174.5(3) 7_556 .
O1 Cu1 N3 C12 108.6(3) . .
N1 Cu1 N3 C12 14.5(3) . .
N2 Cu1 N3 C12 -81.5(3) . .
O1 Cu1 N3 C13 64.8(3) 7_556 .
O1 Cu1 N3 C13 -12.1(3) . .
N1 Cu1 N3 C13 -106.3(3) . .
N2 Cu1 N3 C13 157.8(3) . .
O1 Cu1 N3 C11 -50.5(3) 7_556 .
O1 Cu1 N3 C11 -127.4(3) . .
N1 Cu1 N3 C11 138.4(3) . .
N2 Cu1 N3 C11 42.4(3) . .
C5 N1 C1 C2 -0.8(6) . .
Cu1 N1 C1 C2 -178.0(3) . .
N1 C1 C2 C3 -0.8(7) . .
C15 N4 C3 C4 -1.8(6) . .
C14 N4 C3 C4 179.3(4) . .
C15 N4 C3 C2 177.7(4) . .
C14 N4 C3 C2 -1.2(6) . .
C1 C2 C3 N4 -177.6(4) . .
C1 C2 C3 C4 1.9(6) . .
N4 C3 C4 C5 177.9(4) . .
C2 C3 C4 C5 -1.6(6) . .
C1 N1 C5 C4 1.2(6) . .
Cu1 N1 C5 C4 177.9(3) . .
C1 N1 C5 C6 -178.2(4) . .
Cu1 N1 C5 C6 -1.4(5) . .
C3 C4 C5 N1 0.0(7) . .
C3 C4 C5 C6 179.4(4) . .
N1 C5 C6 C7 45.3(5) . .
C4 C5 C6 C7 -134.0(4) . .
C9 N2 C7 C6 179.2(4) . .
C8 N2 C7 C6 -64.8(5) . .
Cu1 N2 C7 C6 51.7(4) . .
C5 C6 C7 N2 -75.7(5) . .
C7 N2 C9 C10 -67.8(5) . .
C8 N2 C9 C10 174.9(4) . .
Cu1 N2 C9 C10 59.7(4) . .
N2 C9 C10 C11 -69.2(5) . .
C12 N3 C11 C10 70.6(5) . .
C13 N3 C11 C10 -170.7(4) . .
Cu1 N3 C11 C10 -57.0(4) . .
C9 C10 C11 N3 71.2(5) . .
C106 C101 C102 F101 179.8(4) . .
B101 C101 C102 F101 -10.9(7) . .
C106 C101 C102 C103 -0.6(6) . .
B101 C101 C102 C103 168.7(4) . .
F101 C102 C103 F102 0.1(6) . .
C101 C102 C103 F102 -179.5(4) . .
F101 C102 C103 C104 178.9(4) . .
C101 C102 C103 C104 -0.6(7) . .
F102 C103 C104 F103 2.0(6) . .
C102 C103 C104 F103 -176.8(4) . .
F102 C103 C104 C105 -178.9(4) . .
C102 C103 C104 C105 2.2(7) . .
F103 C104 C105 F104 -1.3(6) . .
C103 C104 C105 F104 179.6(4) . .
F103 C104 C105 C106 176.5(4) . .
C103 C104 C105 C106 -2.6(6) . .
F104 C105 C106 F105 0.5(6) . .
C104 C105 C106 F105 -177.3(4) . .
F104 C105 C106 C101 179.1(4) . .
C104 C105 C106 C101 1.3(7) . .
C102 C101 C106 F105 178.9(3) . .
B101 C101 C106 F105 8.5(6) . .
C102 C101 C106 C105 0.3(6) . .
B101 C101 C106 C105 -170.0(4) . .
C112 C107 C108 F106 -177.9(3) . .
B101 C107 C108 F106 -1.3(5) . .
C112 C107 C108 C109 4.4(6) . .
B101 C107 C108 C109 -179.0(4) . .
F106 C108 C109 F107 -1.3(6) . .
C107 C108 C109 F107 176.5(4) . .
F106 C108 C109 C110 178.8(4) . .
C107 C108 C109 C110 -3.4(7) . .
F107 C109 C110 F108 0.6(6) . .
C108 C109 C110 F108 -179.6(4) . .
F107 C109 C110 C111 -179.5(4) . .
C108 C109 C110 C111 0.3(6) . .
F108 C110 C111 F109 0.8(6) . .
C109 C110 C111 F109 -179.1(4) . .
F108 C110 C111 C112 -178.9(4) . .
C109 C110 C111 C112 1.2(6) . .
F109 C111 C112 F110 1.0(6) . .
C110 C111 C112 F110 -179.3(4) . .
F109 C111 C112 C107 -179.6(4) . .
C110 C111 C112 C107 0.1(7) . .
C108 C107 C112 F110 176.7(3) . .
B101 C107 C112 F110 0.4(6) . .
C108 C107 C112 C111 -2.6(6) . .
B101 C107 C112 C111 -179.0(4) . .
C118 C113 C114 F111 -179.7(4) . .
B101 C113 C114 F111 5.4(6) . .
C118 C113 C114 C115 -0.7(7) . .
B101 C113 C114 C115 -175.5(4) . .
F111 C114 C115 F112 0.3(6) . .
C113 C114 C115 F112 -178.8(4) . .
F111 C114 C115 C116 -179.6(4) . .
C113 C114 C115 C116 1.3(7) . .
F112 C115 C116 F113 -1.3(7) . .
C114 C115 C116 F113 178.5(4) . .
F112 C115 C116 C117 179.3(4) . .
C114 C115 C116 C117 -0.9(7) . .
F113 C116 C117 F114 0.9(7) . .
C115 C116 C117 F114 -179.7(4) . .
F113 C116 C117 C118 -179.5(4) . .
C115 C116 C117 C118 -0.1(7) . .
F114 C117 C118 F115 -2.1(6) . .
C116 C117 C118 F115 178.3(4) . .
F114 C117 C118 C113 -179.6(4) . .
C116 C117 C118 C113 0.7(7) . .
C114 C113 C118 F115 -177.7(4) . .
B101 C113 C118 F115 -3.5(7) . .
C114 C113 C118 C117 -0.3(6) . .
B101 C113 C118 C117 173.9(4) . .
C124 C119 C120 F116 174.8(4) . .
B101 C119 C120 F116 0.1(7) . .
C124 C119 C120 C121 -2.8(6) . .
B101 C119 C120 C121 -177.5(4) . .
F116 C120 C121 C122 -177.1(4) . .
C119 C120 C121 C122 0.7(7) . .
F116 C120 C121 F117 2.9(6) . .
C119 C120 C121 F117 -179.4(4) . .
F117 C121 C122 F118 0.3(7) . .
C120 C121 C122 F118 -179.7(4) . .
F117 C121 C122 C123 -178.1(4) . .
C120 C121 C122 C123 1.8(7) . .
F118 C122 C123 F119 0.7(7) . .
C121 C122 C123 F119 179.2(4) . .
F118 C122 C123 C124 179.6(4) . .
C121 C122 C123 C124 -1.9(7) . .
C120 C119 C124 F120 -179.2(4) . .
B101 C119 C124 F120 -4.1(6) . .
C120 C119 C124 C123 2.8(7) . .
B101 C119 C124 C123 177.8(4) . .
F119 C123 C124 F120 0.3(6) . .
C122 C123 C124 F120 -178.6(4) . .
F119 C123 C124 C119 178.4(4) . .
C122 C123 C124 C119 -0.5(7) . .
C118 C113 B101 C101 -108.0(5) . .
C114 C113 B101 C101 65.9(4) . .
C118 C113 B101 C107 12.6(6) . .
C114 C113 B101 C107 -173.5(4) . .
C118 C113 B101 C119 129.2(5) . .
C114 C113 B101 C119 -56.8(5) . .
C102 C101 B101 C113 -104.5(5) . .
C106 C101 B101 C113 64.3(5) . .
C102 C101 B101 C107 133.9(4) . .
C106 C101 B101 C107 -57.3(5) . .
C102 C101 B101 C119 17.8(6) . .
C106 C101 B101 C119 -173.4(4) . .
C108 C107 B101 C113 53.9(5) . .
C112 C107 B101 C113 -130.0(4) . .
C108 C107 B101 C101 168.0(3) . .
C112 C107 B101 C101 -15.9(6) . .
C108 C107 B101 C119 -69.0(5) . .
C112 C107 B101 C119 107.1(4) . .
C124 C119 B101 C113 171.6(4) . .
C120 C119 B101 C113 -14.0(6) . .
C124 C119 B101 C101 56.4(5) . .
C120 C119 B101 C101 -129.3(4) . .
C124 C119 B101 C107 -65.3(5) . .
C120 C119 B101 C107 109.0(5) . .

loop_
_diffrn_scan_number
_diffrn_scan_type
_diffrn_scan_start
_diffrn_scan_end
_diffrn_scan_width
_diffrn_scan_exptime
_diffrn_scan_omega
_diffrn_scan_theta
_diffrn_scan_kappa
_diffrn_scan_phi
_diffrn_scan_omega1
_diffrn_scan_theta1
_diffrn_scan_frames
1 omega -41.00 62.50 0.75 45.00 - 30.00 -79.00 0.00 0.00 0.00 138
2 omega -41.00 62.50 0.75 45.00 - 30.00 -79.00 90.00 0.00 0.00 138
3 omega -41.00 62.50 0.75 45.00 - 30.00 -79.00 180.00 0.00 0.00 138
4 omega -41.00 62.50 0.75 45.00 - 30.00 -79.00 270.00 0.00 0.00 138
